data_1503820
loop_
_publ_author_name
'Jo, Hyunil'
'Fitzgerald, Mark E.'
'Winkler, Jeffrey D.'

_publ_section_title
;
 An unusual pathway to cyclobutane formation via desulfurative
 intramolecular photocycloaddition of an enone benzothiazoline pair.
;
_journal_issue 8
_journal_name_full 'Organic letters'
_journal_page_first 1685
_journal_page_last 1687
_journal_paper_doi 10.1021/ol900186y
_journal_volume 11
_journal_year 2009
_chemical_formula_sum 'C16 H17 N O2'
_chemical_formula_weight 255.31
_space_group_IT_number 4
_symmetry_cell_setting monoclinic
_symmetry_Int_Tables_number 4
_symmetry_space_group_name_Hall 'P 2yb'
_symmetry_space_group_name_H-M 'P 1 21 1'
_atom_sites_solution_hydrogens geom
_atom_sites_solution_primary direct
_audit_creation_method SHELXL-97
_cell_angle_alpha 90.00
_cell_angle_beta 111.600(3)
_cell_angle_gamma 90.00
_cell_formula_units_Z 2
_cell_length_a 9.5546(18)
_cell_length_b 7.0091(12)
_cell_length_c 10.142(2)
_cell_measurement_temperature 143(1)
_cell_volume 631.5(2)
_computing_data_collection 'CrystalClear (Rigaku, 1999)'
_computing_data_reduction 'CrystalClear (Rigaku, 1999)'
_computing_structure_refinement 'SHELXL-97 (Sheldrick, 1997)'
_computing_structure_solution 'SIR97 (Altomare, 1999)'
_diffrn_ambient_temperature 143(1)
_diffrn_measured_fraction_theta_full 0.988
_diffrn_measured_fraction_theta_max 0.988
_diffrn_measurement_device 'CCD Area Detector'
_diffrn_measurement_device_type 'Rigaku Mercury'
_diffrn_measurement_method 'phi and omega rotations'
_diffrn_radiation_monochromator graphite
_diffrn_radiation_source 'rotating anode'
_diffrn_radiation_type MoK\a
_diffrn_radiation_wavelength 0.71073
_diffrn_reflns_av_R_equivalents 0.0154
_diffrn_reflns_av_sigmaI/netI 0.0232
_diffrn_reflns_limit_h_max 11
_diffrn_reflns_limit_h_min -10
_diffrn_reflns_limit_k_max 6
_diffrn_reflns_limit_k_min -8
_diffrn_reflns_limit_l_max 12
_diffrn_reflns_limit_l_min -11
_diffrn_reflns_number 4144
_diffrn_reflns_theta_full 25.01
_diffrn_reflns_theta_max 25.01
_diffrn_reflns_theta_min 2.51
_exptl_absorpt_coefficient_mu 0.088
_exptl_absorpt_correction_T_max 1.0000
_exptl_absorpt_correction_T_min 0.8941
_exptl_absorpt_correction_type multi-scan
_exptl_crystal_density_diffrn 1.343
_exptl_crystal_density_method 'not measured'
_exptl_crystal_F_000 272
_exptl_crystal_size_max 0.42
_exptl_crystal_size_mid 0.20
_exptl_crystal_size_min 0.10
_refine_diff_density_max 0.126
_refine_diff_density_min -0.189
_refine_diff_density_rms 0.040
_refine_ls_abs_structure_details 'Flack H D (1983), Acta Cryst. A39, 876-881'
_refine_ls_abs_structure_Flack 1.2(12)
_refine_ls_extinction_method none
_refine_ls_goodness_of_fit_ref 1.083
_refine_ls_hydrogen_treatment constr
_refine_ls_matrix_type full
_refine_ls_number_parameters 174
_refine_ls_number_reflns 1961
_refine_ls_number_restraints 1
_refine_ls_restrained_S_all 1.083
_refine_ls_R_factor_all 0.0358
_refine_ls_R_factor_gt 0.0342
_refine_ls_shift/su_max 0.000
_refine_ls_shift/su_mean 0.000
_refine_ls_structure_factor_coef Fsqd
_refine_ls_weighting_details 'calc w=1/[\s^2^(Fo^2^)+(0.0465P)^2^+0.1032P] where P=(Fo^2^+2Fc^2^)/3'
_refine_ls_weighting_scheme calc
_refine_ls_wR_factor_gt 0.0812
_refine_ls_wR_factor_ref 0.0824
_reflns_number_gt 1889
_reflns_number_total 1961
_reflns_threshold_expression >2sigma(I)
_cod_data_source_file ol900186y_si_001.cif
_cod_data_source_block shelxl
_cod_depositor_comments
;
The following automatic conversions were performed:
'_atom_site_symetry_multiplicity' tag replaced with
'_atom_site_symmetry_multiplicity'.

Automatic conversion script
Id: cif_correct_tags 1440 2010-10-19 06:21:57Z saulius 

The following automatic conversions were performed:

'_exptl_absorpt_correction_type' value 'Multi-scan' changed to
'multi-scan' according to
/home/saulius/struct/CIF-dictionaries/cif_core.dic dictionary named
'cif_core.dic' version 2.4.2 from 2011-04-26.

Automatic conversion script
Id: cif_fix_values 1715 2011-07-08 13:25:40Z adriana 
;
_cod_original_sg_symbol_H-M 'P 21     '
_cod_database_code 1503820

loop_
_symmetry_equiv_pos_as_xyz
'x, y, z'
'-x, y+1/2, -z'

loop_
_atom_site_label
_atom_site_type_symbol
_atom_site_fract_x
_atom_site_fract_y
_atom_site_fract_z
_atom_site_U_iso_or_equiv
_atom_site_adp_type
_atom_site_occupancy
_atom_site_symmetry_multiplicity
_atom_site_calc_flag
_atom_site_refinement_flags
C1 C 0.23189(17) 0.8166(3) 0.36815(16) 0.0201(4) Uani 1 1 d .
C2 C 0.17213(18) 0.8275(3) 0.47410(17) 0.0255(4) Uani 1 1 d .
H2 H 0.2338 0.8589 0.5664 0.034 Uiso 1 1 calc R
C3 C 0.02051(18) 0.7915(3) 0.44161(18) 0.0271(4) Uani 1 1 d .
H3 H -0.0188 0.7993 0.5128 0.036 Uiso 1 1 calc R
C4 C -0.07310(19) 0.7442(3) 0.30582(18) 0.0273(4) Uani 1 1 d .
H4 H -0.1740 0.7165 0.2859 0.036 Uiso 1 1 calc R
C5 C -0.01442(18) 0.7387(3) 0.19903(18) 0.0225(4) Uani 1 1 d .
H5 H -0.0778 0.7098 0.1069 0.030 Uiso 1 1 calc R
C6 C 0.13618(18) 0.7751(2) 0.22679(17) 0.0197(4) Uani 1 1 d .
C7 C 0.20285(17) 0.7887(3) 0.11249(16) 0.0195(4) Uani 1 1 d .
C8 C 0.09916(19) 0.7418(3) -0.03804(17) 0.0236(4) Uani 1 1 d .
H8A H 0.0170 0.8329 -0.0685 0.031 Uiso 1 1 calc R
H8B H 0.0565 0.6158 -0.0398 0.031 Uiso 1 1 calc R
C9 C 0.18230(19) 0.7469(3) -0.14107(17) 0.0278(5) Uani 1 1 d .
H9A H 0.1148 0.7042 -0.2337 0.037 Uiso 1 1 calc R
H9B H 0.2110 0.8774 -0.1505 0.037 Uiso 1 1 calc R
C10 C 0.3227(2) 0.6217(3) -0.09259(19) 0.0303(5) Uani 1 1 d .
H10A H 0.2920 0.4890 -0.0993 0.040 Uiso 1 1 calc R
H10B H 0.3760 0.6407 -0.1565 0.040 Uiso 1 1 calc R
C11 C 0.4285(2) 0.6612(3) 0.05625(18) 0.0253(4) Uani 1 1 d .
C12 C 0.35881(18) 0.6862(3) 0.16692(17) 0.0224(4) Uani 1 1 d .
H12 H 0.3610 0.5702 0.2216 0.030 Uiso 1 1 calc R
C13 C 0.41892(18) 0.8652(3) 0.26025(17) 0.0223(4) Uani 1 1 d .
H13 H 0.5221 0.9024 0.2735 0.030 Uiso 1 1 calc R
C14 C 0.29384(19) 0.9793(3) 0.14642(17) 0.0228(4) Uani 1 1 d .
H14A H 0.3218 1.0265 0.0696 0.030 Uiso 1 1 calc R
H14B H 0.2488 1.0789 0.1842 0.030 Uiso 1 1 calc R
C15 C 0.50303(19) 0.8236(3) 0.52069(17) 0.0222(4) Uani 1 1 d .
C16 C 0.66193(18) 0.8292(3) 0.52305(19) 0.0303(4) Uani 1 1 d .
H16A H 0.7317 0.8121 0.6186 0.045 Uiso 1 1 calc R
H16B H 0.6798 0.9502 0.4878 0.045 Uiso 1 1 calc R
H16C H 0.6753 0.7288 0.4643 0.045 Uiso 1 1 calc R
N1 N 0.38750(15) 0.8486(2) 0.39121(13) 0.0215(3) Uani 1 1 d .
O1 O 0.47999(12) 0.7973(2) 0.62995(12) 0.0304(3) Uani 1 1 d .
O2 O 0.56468(14) 0.6689(2) 0.08983(13) 0.0358(4) Uani 1 1 d .

loop_
_atom_site_aniso_label
_atom_site_aniso_U_11
_atom_site_aniso_U_22
_atom_site_aniso_U_33
_atom_site_aniso_U_23
_atom_site_aniso_U_13
_atom_site_aniso_U_12
C1 0.0198(8) 0.0202(10) 0.0204(8) 0.0015(8) 0.0076(6) 0.0009(7)
C2 0.0269(9) 0.0307(12) 0.0194(8) 0.0011(8) 0.0091(7) 0.0004(9)
C3 0.0268(10) 0.0340(11) 0.0258(9) 0.0040(8) 0.0159(7) 0.0013(8)
C4 0.0213(9) 0.0315(12) 0.0309(9) 0.0035(8) 0.0117(7) -0.0011(8)
C5 0.0222(9) 0.0221(10) 0.0213(8) 0.0004(8) 0.0059(7) 0.0008(7)
C6 0.0227(8) 0.0161(9) 0.0209(8) 0.0032(7) 0.0087(6) 0.0032(7)
C7 0.0193(8) 0.0210(10) 0.0179(8) -0.0008(7) 0.0066(6) 0.0000(7)
C8 0.0224(9) 0.0259(10) 0.0210(8) -0.0010(8) 0.0062(7) 0.0001(7)
C9 0.0299(10) 0.0346(12) 0.0177(8) -0.0020(8) 0.0073(7) 0.0017(8)
C10 0.0302(10) 0.0357(13) 0.0264(9) -0.0059(9) 0.0121(7) 0.0030(8)
C11 0.0307(11) 0.0207(10) 0.0257(9) -0.0025(8) 0.0116(7) 0.0018(8)
C12 0.0221(9) 0.0255(11) 0.0200(8) 0.0015(8) 0.0084(7) 0.0004(8)
C13 0.0210(8) 0.0269(10) 0.0211(8) 0.0001(8) 0.0102(6) -0.0020(8)
C14 0.0256(10) 0.0252(10) 0.0185(9) -0.0003(8) 0.0092(7) -0.0020(8)
C15 0.0245(8) 0.0182(9) 0.0221(9) -0.0014(8) 0.0063(6) -0.0012(8)
C16 0.0243(9) 0.0366(12) 0.0275(9) 0.0038(9) 0.0066(7) 0.0012(9)
N1 0.0211(7) 0.0269(9) 0.0179(7) -0.0002(7) 0.0090(5) -0.0010(7)
O1 0.0283(7) 0.0413(9) 0.0197(6) 0.0014(6) 0.0067(5) 0.0010(6)
O2 0.0254(7) 0.0494(10) 0.0358(7) -0.0095(7) 0.0149(6) 0.0007(6)

loop_
_atom_type_symbol
_atom_type_description
_atom_type_scat_dispersion_real
_atom_type_scat_dispersion_imag
_atom_type_scat_source
C C 0.0033 0.0016 'International Tables Vol C Tables 4.2.6.8 and 6.1.1.4'
H H 0.0000 0.0000 'International Tables Vol C Tables 4.2.6.8 and 6.1.1.4'
N N 0.0061 0.0033 'International Tables Vol C Tables 4.2.6.8 and 6.1.1.4'
O O 0.0106 0.0060 'International Tables Vol C Tables 4.2.6.8 and 6.1.1.4'

loop_
_geom_angle_atom_site_label_1
_geom_angle_atom_site_label_2
_geom_angle_atom_site_label_3
_geom_angle
C2 C1 C6 119.77(14)
C2 C1 N1 124.08(14)
C6 C1 N1 116.14(14)
C3 C2 C1 119.76(15)
C4 C3 C2 121.24(15)
C3 C4 C5 119.03(15)
C6 C5 C4 121.53(15)
C5 C6 C1 118.60(15)
C5 C6 C7 123.60(14)
C1 C6 C7 117.62(14)
C6 C7 C8 116.89(14)
C6 C7 C12 108.39(13)
C8 C7 C12 116.13(14)
C6 C7 C14 103.99(13)
C8 C7 C14 120.74(14)
C12 C7 C14 86.22(13)
C7 C8 C9 111.80(14)
C10 C9 C8 112.52(15)
C11 C10 C9 113.90(16)
O2 C11 C10 122.93(16)
O2 C11 C12 120.27(15)
C10 C11 C12 116.77(15)
C11 C12 C13 112.47(14)
C11 C12 C7 114.52(13)
C13 C12 C7 86.23(13)
N1 C13 C14 110.94(14)
N1 C13 C12 109.55(14)
C14 C13 C12 87.22(12)
C13 C14 C7 86.38(13)
O1 C15 N1 122.30(15)
O1 C15 C16 120.38(15)
N1 C15 C16 117.32(15)
C15 N1 C1 123.55(13)
C15 N1 C13 120.78(13)
C1 N1 C13 114.14(12)

loop_
_geom_bond_atom_site_label_1
_geom_bond_atom_site_label_2
_geom_bond_distance
C1 C2 1.392(2)
C1 C6 1.418(2)
C1 N1 1.435(2)
C2 C3 1.386(2)
C3 C4 1.378(2)
C4 C5 1.391(2)
C5 C6 1.384(2)
C6 C7 1.517(2)
C7 C8 1.519(2)
C7 C12 1.561(2)
C7 C14 1.561(2)
C8 C9 1.528(2)
C9 C10 1.525(3)
C10 C11 1.501(2)
C11 O2 1.219(2)
C11 C12 1.511(2)
C12 C13 1.549(3)
C13 N1 1.470(2)
C13 C14 1.544(2)
C15 O1 1.221(2)
C15 N1 1.381(2)
C15 C16 1.510(2)
